data_7051404
_journal_name_full 'New Journal of Chemistry'
_journal_paper_doi 10.1039/a809030k
_journal_year 1999
_chemical_formula_sum 'C H7 N5 O8 P2 Zn2'
_chemical_formula_weight 409.8
_space_group_IT_number 14
_symmetry_cell_setting monoclinic
_symmetry_space_group_name_Hall '-P 2yn'
_symmetry_space_group_name_H-M 'P 1 21/n 1'
_cell_angle_alpha 90.00
_cell_angle_beta 105.275(2)
_cell_angle_gamma 90.00
_cell_formula_units_Z 4
_cell_length_a 8.0893(8)
_cell_length_b 12.7708(14)
_cell_length_c 10.0663(11)
_cell_measurement_temperature 293(2)
_cell_volume 1003.2(2)
_diffrn_ambient_temperature 293(2)
_exptl_crystal_density_diffrn 2.713
_refine_ls_R_factor_obs 0.0422
_refine_ls_wR_factor_obs 0.0993
_cod_depositor_comments
;
The following automatic conversions were performed:
'_symmetry_cell_setting' value 'Monoclinic' changed to 'monoclinic'
according to '/home/saulius/struct/CIF-dictionaries/cif_core.dic'
dictionary named 'cif_core.dic' version 2.4.1 from 2010-06-29.

Automatic conversion script
Id: cif_fix_enum 1527 2010-12-29 10:47:43Z saulius 
;
_cod_original_sg_symbol_H-M 'P 21/n'
_cod_original_formula_sum 'C1 H7 N5 O8 P2 Zn2'
_cod_database_code 7051404

loop_
_symmetry_equiv_pos_as_xyz
'x, y, z'
'-x+1/2, y+1/2, -z+1/2'
'-x, -y, -z'
'x-1/2, -y-1/2, z-1/2'

loop_
_atom_site_aniso_label
_atom_site_aniso_U_11
_atom_site_aniso_U_22
_atom_site_aniso_U_33
_atom_site_aniso_U_23
_atom_site_aniso_U_13
_atom_site_aniso_U_12
Zn1 0.0122(5) 0.0172(5) 0.0130(5) -0.0008(4) 0.0040(3) -0.0001(3)
Zn2 0.0133(5) 0.0158(5) 0.0084(5) 0.0003(3) 0.0038(4) 0.0004(3)
P1 0.0106(10) 0.0132(9) 0.0120(10) 0.0012(8) 0.0041(7) -0.0004(7)
P2 0.0091(10) 0.0155(10) 0.0090(10) 0.0016(7) 0.0030(7) 0.0007(7)
O1 0.012(3) 0.016(3) 0.029(3) 0.001(2) 0.006(2) -0.003(2)
O2 0.013(3) 0.018(3) 0.008(3) -0.002(2) 0.006(2) -0.003(2)
O3 0.018(3) 0.025(3) 0.005(3) 0.002(2) -0.001(2) 0.006(2)
O4 0.018(3) 0.019(3) 0.013(3) 0.000(2) 0.005(2) 0.005(2)
O5 0.020(3) 0.021(3) 0.006(2) 0.003(2) 0.005(2) -0.005(2)
O6 0.018(3) 0.023(3) 0.007(3) 0.000(2) 0.008(2) -0.003(2)
O7 0.015(3) 0.028(3) 0.016(3) 0.009(2) -0.005(2) -0.002(2)
O8 0.013(3) 0.019(3) 0.019(3) 0.010(2) 0.003(2) 0.002(2)
N1 0.007(3) 0.055(5) 0.020(4) 0.004(3) 0.003(3) -0.008(3)
N2 0.014(3) 0.048(4) 0.011(3) 0.011(3) 0.000(3) 0.004(3)
N3 0.018(3) 0.018(3) 0.007(3) 0.005(3) 0.002(3) -0.002(3)
N4 0.011(3) 0.027(4) 0.014(3) 0.008(3) 0.001(3) 0.001(3)
N5 0.012(3) 0.038(4) 0.012(3) 0.005(3) 0.006(3) -0.002(3)
C1 0.013(4) 0.017(4) 0.020(4) -0.002(3) 0.003(3) -0.001(3)

loop_
_atom_site_label
_atom_site_type_symbol
_atom_site_fract_x
_atom_site_fract_y
_atom_site_fract_z
_atom_site_U_iso_or_equiv
_atom_site_thermal_displace_type
_atom_site_occupancy
_atom_site_calc_flag
_atom_site_refinement_flags
_atom_site_disorder_group
Zn1 Zn 0.12537(10) 0.59596(6) 0.02375(8) 0.0140(3) Uani 1 d . .
Zn2 Zn -0.22612(10) 0.99096(6) 0.04551(8) 0.0123(3) Uani 1 d . .
P1 P 0.0512(2) 0.82083(14) 0.0749(2) 0.0117(4) Uani 1 d . .
P2 P 0.0107(2) 0.50656(13) -0.2828(2) 0.0111(4) Uani 1 d . .
O1 O -0.0254(6) 0.7147(4) 0.0279(5) 0.0187(12) Uani 1 d . .
O2 O 0.0183(6) 0.4967(3) -0.1289(5) 0.0125(11) Uani 1 d . .
O3 O -0.3542(6) 0.9461(4) -0.1354(5) 0.0167(11) Uani 1 d . .
O4 O -0.0710(6) 0.8816(4) 0.1416(5) 0.0165(11) Uani 1 d . .
O5 O -0.0888(6) 1.1167(4) 0.0423(5) 0.0154(11) Uani 1 d . .
O6 O -0.3243(6) 1.0426(4) 0.1925(5) 0.0148(11) Uani 1 d . .
O7 O 0.2185(6) 0.8010(4) 0.1939(5) 0.0212(12) Uani 1 d . .
H10 H 0.2633(6) 0.8572(4) 0.2218(5) 0.032 Uiso 1 calc R .
O8 O -0.0006(6) 0.6217(4) -0.3247(5) 0.0174(11) Uani 1 d . .
N1 N 0.6108(8) 0.6837(5) -0.0315(7) 0.027(2) Uani 1 d . .
H2 H 0.5977(8) 0.7179(5) -0.1072(7) 0.033 Uiso 1 calc R .
H1 H 0.7122(8) 0.6700(5) 0.0187(7) 0.033 Uiso 1 calc R .
N2 N 0.5021(8) 0.5947(5) 0.1254(6) 0.025(2) Uani 1 d . .
H3 H 0.6045(8) 0.5803(5) 0.1727(6) 0.030 Uiso 1 calc R .
N3 N 0.3125(7) 0.6670(4) -0.0582(6) 0.0143(13) Uani 1 d . .
N4 N 0.2846(7) 0.7260(5) -0.1831(6) 0.0178(14) Uani 1 d . .
H4 H 0.3706(7) 0.7486(5) -0.2099(6) 0.021 Uiso 1 calc R .
H5 H 0.1819(7) 0.7387(5) -0.2313(6) 0.021 Uiso 1 calc R .
N5 N 0.3601(7) 0.5599(5) 0.1680(6) 0.0205(15) Uani 1 d . .
H6 H 0.3675(7) 0.5274(5) 0.2443(6) 0.025 Uiso 1 calc R .
C1 C 0.4745(9) 0.6519(6) 0.0078(7) 0.017(2) Uani 1 d . .

loop_
_geom_bond_atom_site_label_1
_geom_bond_atom_site_label_2
_geom_bond_distance
_geom_bond_site_symmetry_2
_geom_bond_publ_flag
Zn1 O1 1.954(5) . ?
Zn1 O2 2.004(4) . ?
Zn1 N3 2.110(6) . ?
Zn1 N5 2.115(6) . ?
Zn1 O2 2.126(4) 3_565 ?
Zn1 Zn1 3.137(2) 3_565 ?
Zn2 O3 1.929(5) . ?
Zn2 O4 1.955(5) . ?
Zn2 O5 1.957(5) . ?
Zn2 O6 1.968(5) . ?
P1 O1 1.514(5) . ?
P1 O5 1.521(5) 3_575 ?
P1 O4 1.543(5) . ?
P1 O7 1.573(5) . ?
P2 O3 1.526(5) 2_444 ?
P2 O8 1.526(5) . ?
P2 O2 1.539(5) . ?
P2 O6 1.553(5) 4_675 ?
O2 Zn1 2.126(4) 3_565 ?
O3 P2 1.526(5) 2_454 ?
O5 P1 1.521(5) 3_575 ?
O6 P2 1.553(5) 4_576 ?
O7 H10 0.82 . ?
N1 C1 1.330(9) . ?
N1 H2 0.86 . ?
N1 H1 0.86 . ?
N2 C1 1.359(9) . ?
N2 N5 1.401(8) . ?
N2 H3 0.86 . ?
N3 C1 1.318(9) . ?
N3 N4 1.432(8) . ?
N4 H4 0.86 . ?
N4 H5 0.86 . ?
N5 H6 0.86 . ?
